data_7040944
loop_
_publ_author_name
'Zhong, Yi-Qing'
'Xiao, Hui-Qiong'
'Yi, Xiao-Yi'

_publ_section_title
;
 Synthesis, structural characterization and catalysis of ruthenium(ii)
 complexes based on 2,5-bis(2'-pyridyl)pyrrole ligand.
;
_journal_issue 45
_journal_name_full 'Dalton transactions (Cambridge, England : 2003)'
_journal_page_first 18113
_journal_page_last 18119
_journal_paper_doi 10.1039/c6dt03464k
_journal_volume 45
_journal_year 2016
_chemical_formula_moiety 'C22 H24 B F4 N3 O Ru'
_chemical_formula_sum 'C22 H24 B F4 N3 O Ru'
_chemical_formula_weight 534.32
_chemical_name_systematic '[Ru(PDP)(COD)(H2O)]BF4'
_space_group_IT_number 2
_symmetry_cell_setting triclinic
_symmetry_space_group_name_Hall '-P 1'
_symmetry_space_group_name_H-M 'P -1'
_atom_sites_solution_hydrogens geom
_atom_sites_solution_primary direct
_atom_sites_solution_secondary difmap
_audit_creation_method SHELXL-97
_audit_update_record
;
2016-06-01 deposited with the CCDC.
2016-10-13 downloaded from the CCDC.
;
_cell_angle_alpha 98.6740(10)
_cell_angle_beta 105.5400(10)
_cell_angle_gamma 90.7500(10)
_cell_formula_units_Z 2
_cell_length_a 7.9945(2)
_cell_length_b 11.5727(2)
_cell_length_c 12.2086(2)
_cell_measurement_reflns_used 9976
_cell_measurement_temperature 296(2)
_cell_measurement_theta_max 24.44
_cell_measurement_theta_min 2.29
_cell_volume 1074.08(4)
_computing_cell_refinement 'Bruker SAINT'
_computing_data_collection 'Bruker APEX2'
_computing_data_reduction 'Bruker SAINT'
_computing_molecular_graphics 'Bruker SHELXTL'
_computing_publication_material 'Bruker SHELXTL'
_computing_structure_refinement 'SHELXL-97 (Sheldrick, 2008)'
_computing_structure_solution 'SHELXS-97 (Sheldrick, 2008)'
_diffrn_ambient_temperature 293(2)
_diffrn_measured_fraction_theta_full 0.981
_diffrn_measured_fraction_theta_max 0.981
_diffrn_measurement_device_type 'Bruker APEX-II CCD'
_diffrn_measurement_method '\f and \w scans'
_diffrn_radiation_monochromator graphite
_diffrn_radiation_source 'fine-focus sealed tube'
_diffrn_radiation_type MoK\a
_diffrn_radiation_wavelength 0.71073
_diffrn_reflns_av_R_equivalents 0.0226
_diffrn_reflns_av_sigmaI/netI 0.0193
_diffrn_reflns_limit_h_max 10
_diffrn_reflns_limit_h_min -10
_diffrn_reflns_limit_k_max 15
_diffrn_reflns_limit_k_min -14
_diffrn_reflns_limit_l_max 15
_diffrn_reflns_limit_l_min -15
_diffrn_reflns_number 37556
_diffrn_reflns_theta_full 27.70
_diffrn_reflns_theta_max 27.70
_diffrn_reflns_theta_min 2.29
_exptl_absorpt_coefficient_mu 0.784
_exptl_absorpt_correction_T_max 0.75
_exptl_absorpt_correction_T_min 0.65
_exptl_absorpt_correction_type multi-scan
_exptl_absorpt_process_details SADABS
_exptl_crystal_colour brown-orange
_exptl_crystal_density_diffrn 1.652
_exptl_crystal_density_method 'not measured'
_exptl_crystal_description needle
_exptl_crystal_F_000 540
_exptl_crystal_size_max 0.3
_exptl_crystal_size_mid 0.05
_exptl_crystal_size_min 0.05
_refine_diff_density_max 1.010
_refine_diff_density_min -1.194
_refine_diff_density_rms 0.114
_refine_ls_extinction_method none
_refine_ls_goodness_of_fit_ref 1.026
_refine_ls_hydrogen_treatment mixed
_refine_ls_matrix_type full
_refine_ls_number_parameters 289
_refine_ls_number_reflns 4947
_refine_ls_number_restraints 0
_refine_ls_restrained_S_all 1.026
_refine_ls_R_factor_all 0.0667
_refine_ls_R_factor_gt 0.0538
_refine_ls_shift/su_max 0.000
_refine_ls_shift/su_mean 0.000
_refine_ls_structure_factor_coef Fsqd
_refine_ls_weighting_details 'calc w=1/[\s^2^(Fo^2^)+(0.1400P)^2^+4.1061P] where P=(Fo^2^+2Fc^2^)/3'
_refine_ls_weighting_scheme calc
_refine_ls_wR_factor_gt 0.1776
_refine_ls_wR_factor_ref 0.2031
_reflns_number_gt 4413
_reflns_number_total 4947
_reflns_threshold_expression >2sigma(I)
_cod_data_source_file c6dt03464k2.cif
_cod_data_source_block yxy119_0m
_cod_depositor_comments
;
The following automatic conversions were performed:

'_symmetry_cell_setting' value 'Triclinic' changed to 'triclinic'
according to
/usr/data/users/saulius/crontab/automatic-downloads/rss-feeds/RSC/lib/dictionaries/cif_core.dic
dictionary named 'cif_core.dic' version 2.4.2 from 2011-04-26.

Automatic conversion script
Id: cif_fix_values 4268 2015-11-12 08:31:59Z antanas 

 Adding full bibliography for 7040940--7040944.cif.
;
_cod_original_sg_symbol_H-M 'P-1   '
_cod_database_code 7040944

loop_
_symmetry_equiv_pos_as_xyz
'x, y, z'
'-x, -y, -z'

loop_
_atom_site_label
_atom_site_type_symbol
_atom_site_fract_x
_atom_site_fract_y
_atom_site_fract_z
_atom_site_U_iso_or_equiv
_atom_site_adp_type
_atom_site_occupancy
_atom_site_symmetry_multiplicity
_atom_site_calc_flag
_atom_site_refinement_flags
Ru1 Ru 0.07883(5) 0.19549(3) 0.77354(3) 0.02965(18) Uani 1 1 d .
O1 O -0.0235(6) 0.3434(4) 0.8547(4) 0.0453(10) Uani 1 1 d .
H1B H 0.0086 0.3586 0.9186 0.054 Uiso 1 1 d R
H1C H -0.0410 0.3954 0.8267 0.054 Uiso 1 1 d R
N1 N 0.3322(6) 0.2712(4) 0.8830(4) 0.0376(10) Uani 1 1 d .
N2 N 0.1668(7) 0.2913(4) 0.6794(4) 0.0383(10) Uani 1 1 d .
N3 N -0.1424(7) 0.2133(4) 0.6271(4) 0.0399(11) Uani 1 1 d .
C1 C 0.4058(9) 0.2636(6) 0.9939(6) 0.0476(14) Uani 1 1 d .
H1A H 0.3475 0.2205 1.0321 0.057 Uiso 1 1 calc R
C2 C 0.5660(10) 0.3182(8) 1.0528(7) 0.061(2) Uani 1 1 d .
H2A H 0.6143 0.3105 1.1294 0.073 Uiso 1 1 calc R
C3 C 0.6541(9) 0.3831(8) 1.0001(8) 0.069(2) Uani 1 1 d .
H3A H 0.7626 0.4192 1.0394 0.083 Uiso 1 1 calc R
C4 C 0.5785(9) 0.3942(7) 0.8869(8) 0.0579(18) Uani 1 1 d .
H4A H 0.6357 0.4392 0.8496 0.069 Uiso 1 1 calc R
C5 C 0.4170(8) 0.3384(5) 0.8281(6) 0.0412(13) Uani 1 1 d .
C6 C 0.3225(8) 0.3489(5) 0.7123(6) 0.0420(13) Uani 1 1 d .
C7 C 0.3341(11) 0.4129(6) 0.6244(7) 0.0567(18) Uani 1 1 d .
H7A H 0.4283 0.4608 0.6241 0.068 Uiso 1 1 calc R
C8 C 0.1809(12) 0.3910(7) 0.5403(7) 0.0586(19) Uani 1 1 d .
H8A H 0.1518 0.4215 0.4718 0.070 Uiso 1 1 calc R
C9 C 0.0740(9) 0.3143(5) 0.5750(5) 0.0425(14) Uani 1 1 d .
C10 C -0.1017(10) 0.2702(6) 0.5471(5) 0.0453(15) Uani 1 1 d .
C11 C -0.2282(12) 0.2871(7) 0.4472(6) 0.062(2) Uani 1 1 d .
H11A H -0.1979 0.3225 0.3912 0.075 Uiso 1 1 calc R
C12 C -0.3983(13) 0.2502(9) 0.4334(8) 0.078(3) Uani 1 1 d .
H12A H -0.4840 0.2609 0.3677 0.094 Uiso 1 1 calc R
C13 C -0.4412(11) 0.1979(8) 0.5162(8) 0.069(2) Uani 1 1 d .
H13A H -0.5558 0.1735 0.5080 0.082 Uiso 1 1 calc R
C14 C -0.3113(9) 0.1821(7) 0.6120(7) 0.0554(17) Uani 1 1 d .
H14A H -0.3415 0.1483 0.6690 0.067 Uiso 1 1 calc R
C15 C 0.2471(9) 0.0584(6) 0.7380(6) 0.0460(15) Uani 1 1 d .
H15A H 0.3351 0.0833 0.7025 0.055 Uiso 1 1 calc R
C16 C 0.0843(9) 0.0315(5) 0.6605(5) 0.0423(13) Uani 1 1 d .
H16A H 0.0798 0.0409 0.5813 0.051 Uiso 1 1 calc R
C17 C -0.0412(12) -0.0647(6) 0.6689(7) 0.060(2) Uani 1 1 d .
H17A H -0.1163 -0.0923 0.5923 0.072 Uiso 1 1 calc R
H17B H 0.0258 -0.1297 0.6942 0.072 Uiso 1 1 calc R
C18 C -0.1544(11) -0.0313(6) 0.7485(7) 0.0555(17) Uani 1 1 d .
H18A H -0.1597 -0.0945 0.7916 0.067 Uiso 1 1 calc R
H18B H -0.2715 -0.0222 0.7026 0.067 Uiso 1 1 calc R
C19 C -0.0899(9) 0.0818(5) 0.8335(6) 0.0425(13) Uani 1 1 d .
H19A H -0.1806 0.1224 0.8619 0.051 Uiso 1 1 calc R
C20 C 0.0729(8) 0.0949(6) 0.9114(5) 0.0407(13) Uani 1 1 d .
H20A H 0.0774 0.1431 0.9855 0.049 Uiso 1 1 calc R
C21 C 0.1996(10) -0.0017(7) 0.9192(6) 0.0530(16) Uani 1 1 d .
H21A H 0.1339 -0.0765 0.8993 0.064 Uiso 1 1 calc R
H21B H 0.2695 0.0046 0.9984 0.064 Uiso 1 1 calc R
C22 C 0.3219(10) -0.0009(6) 0.8414(6) 0.0523(16) Uani 1 1 d .
H22A H 0.4317 0.0393 0.8860 0.063 Uiso 1 1 calc R
H22B H 0.3448 -0.0809 0.8150 0.063 Uiso 1 1 calc R
F1 F 0.0985(7) 0.4002(4) 0.0848(4) 0.0660(12) Uani 1 1 d .
F2 F -0.0132(10) 0.3054(7) 0.2013(8) 0.127(3) Uani 1 1 d .
F3 F 0.2693(8) 0.3225(7) 0.2303(6) 0.104(2) Uani 1 1 d .
F4 F 0.1274(13) 0.4804(5) 0.2647(5) 0.117(3) Uani 1 1 d .
B1 B 0.1201(11) 0.3750(7) 0.1969(7) 0.0491(17) Uani 1 1 d .

loop_
_atom_site_aniso_label
_atom_site_aniso_U_11
_atom_site_aniso_U_22
_atom_site_aniso_U_33
_atom_site_aniso_U_23
_atom_site_aniso_U_13
_atom_site_aniso_U_12
Ru1 0.0359(3) 0.0270(3) 0.0269(2) 0.00522(16) 0.00968(17) 0.00119(16)
O1 0.056(3) 0.039(2) 0.039(2) 0.0025(18) 0.0094(19) 0.0145(19)
N1 0.032(2) 0.041(3) 0.037(3) 0.007(2) 0.0051(19) 0.0032(19)
N2 0.048(3) 0.036(2) 0.034(2) 0.0092(19) 0.014(2) 0.005(2)
N3 0.043(3) 0.036(3) 0.034(2) 0.001(2) 0.002(2) 0.006(2)
C1 0.041(3) 0.054(4) 0.044(3) 0.011(3) 0.004(3) 0.002(3)
C2 0.044(4) 0.072(5) 0.050(4) 0.004(4) -0.010(3) 0.006(3)
C3 0.031(3) 0.078(6) 0.088(6) 0.007(5) 0.000(3) -0.008(3)
C4 0.038(3) 0.059(4) 0.078(5) 0.012(4) 0.018(3) -0.002(3)
C5 0.033(3) 0.037(3) 0.057(4) 0.010(3) 0.017(3) -0.001(2)
C6 0.044(3) 0.037(3) 0.053(4) 0.014(3) 0.024(3) 0.003(2)
C7 0.069(5) 0.043(4) 0.072(5) 0.023(3) 0.038(4) 0.000(3)
C8 0.085(5) 0.050(4) 0.054(4) 0.025(3) 0.033(4) 0.016(4)
C9 0.067(4) 0.035(3) 0.031(3) 0.016(2) 0.017(3) 0.010(3)
C10 0.065(4) 0.038(3) 0.029(3) 0.008(2) 0.005(3) 0.018(3)
C11 0.087(6) 0.056(4) 0.037(3) 0.015(3) -0.001(3) 0.029(4)
C12 0.077(6) 0.082(6) 0.055(5) 0.008(4) -0.018(4) 0.031(5)
C13 0.046(4) 0.074(5) 0.066(5) -0.007(4) -0.009(3) 0.012(4)
C14 0.047(4) 0.061(4) 0.048(4) -0.002(3) 0.002(3) 0.007(3)
C15 0.057(4) 0.038(3) 0.054(4) 0.014(3) 0.030(3) 0.018(3)
C16 0.062(4) 0.031(3) 0.035(3) -0.001(2) 0.018(3) 0.006(3)
C17 0.087(6) 0.040(4) 0.052(4) -0.006(3) 0.023(4) -0.012(4)
C18 0.068(5) 0.043(4) 0.054(4) 0.003(3) 0.018(3) -0.012(3)
C19 0.053(3) 0.036(3) 0.043(3) 0.006(2) 0.020(3) -0.004(3)
C20 0.050(3) 0.043(3) 0.032(3) 0.015(2) 0.012(2) -0.002(3)
C21 0.064(4) 0.051(4) 0.049(4) 0.025(3) 0.014(3) 0.007(3)
C22 0.064(4) 0.047(4) 0.051(4) 0.017(3) 0.018(3) 0.018(3)
F1 0.081(3) 0.073(3) 0.037(2) 0.007(2) 0.006(2) 0.012(2)
F2 0.091(4) 0.121(6) 0.175(8) 0.090(6) 0.013(5) -0.024(4)
F3 0.079(4) 0.134(6) 0.098(5) 0.053(4) 0.002(3) 0.039(4)
F4 0.247(9) 0.057(3) 0.055(3) 0.010(2) 0.052(4) 0.036(4)
B1 0.059(4) 0.044(4) 0.044(4) 0.015(3) 0.009(3) 0.010(3)

loop_
_atom_type_symbol
_atom_type_description
_atom_type_scat_dispersion_real
_atom_type_scat_dispersion_imag
_atom_type_scat_source
C C 0.0033 0.0016 'International Tables Vol C Tables 4.2.6.8 and 6.1.1.4'
H H 0.0000 0.0000 'International Tables Vol C Tables 4.2.6.8 and 6.1.1.4'
B B 0.0013 0.0007 'International Tables Vol C Tables 4.2.6.8 and 6.1.1.4'
F F 0.0171 0.0103 'International Tables Vol C Tables 4.2.6.8 and 6.1.1.4'
N N 0.0061 0.0033 'International Tables Vol C Tables 4.2.6.8 and 6.1.1.4'
O O 0.0106 0.0060 'International Tables Vol C Tables 4.2.6.8 and 6.1.1.4'
Ru Ru -1.2594 0.8363 'International Tables Vol C Tables 4.2.6.8 and 6.1.1.4'

loop_
_geom_angle_atom_site_label_1
_geom_angle_atom_site_label_2
_geom_angle_atom_site_label_3
_geom_angle
N2 Ru1 O1 91.8(2)
N2 Ru1 C15 90.3(2)
O1 Ru1 C15 162.6(2)
N2 Ru1 C16 93.9(2)
O1 Ru1 C16 159.4(2)
C15 Ru1 C16 37.3(3)
N2 Ru1 N3 73.9(2)
O1 Ru1 N3 82.88(18)
C15 Ru1 N3 114.3(2)
C16 Ru1 N3 79.7(2)
N2 Ru1 N1 74.8(2)
O1 Ru1 N1 84.97(18)
C15 Ru1 N1 78.9(2)
C16 Ru1 N1 115.7(2)
N3 Ru1 N1 146.0(2)
N2 Ru1 C20 160.7(2)
O1 Ru1 C20 92.2(2)
C15 Ru1 C20 80.5(2)
C16 Ru1 C20 89.0(2)
N3 Ru1 C20 125.4(2)
N1 Ru1 C20 86.7(2)
N2 Ru1 C19 162.5(3)
O1 Ru1 C19 88.5(2)
C15 Ru1 C19 94.6(3)
C16 Ru1 C19 80.2(2)
N3 Ru1 C19 88.8(2)
N1 Ru1 C19 122.6(2)
C20 Ru1 C19 36.6(2)
Ru1 O1 H1B 117.6
Ru1 O1 H1C 119.7
H1B O1 H1C 112.4
C1 N1 C5 118.8(6)
C1 N1 Ru1 128.1(5)
C5 N1 Ru1 113.1(4)
C6 N2 C9 110.6(5)
C6 N2 Ru1 124.6(4)
C9 N2 Ru1 124.7(5)
C14 N3 C10 117.8(6)
C14 N3 Ru1 127.9(5)
C10 N3 Ru1 114.2(4)
N1 C1 C2 121.6(7)
N1 C1 H1A 119.2
C2 C1 H1A 119.2
C3 C2 C1 120.8(8)
C3 C2 H2A 119.6
C1 C2 H2A 119.6
C2 C3 C4 118.4(7)
C2 C3 H3A 120.8
C4 C3 H3A 120.8
C3 C4 C5 120.4(7)
C3 C4 H4A 119.8
C5 C4 H4A 119.8
N1 C5 C4 120.0(6)
N1 C5 C6 114.9(5)
C4 C5 C6 125.0(6)
N2 C6 C7 107.8(6)
N2 C6 C5 112.5(5)
C7 C6 C5 139.2(7)
C8 C7 C6 106.9(6)
C8 C7 H7A 126.6
C6 C7 H7A 126.6
C7 C8 C9 108.3(6)
C7 C8 H8A 125.9
C9 C8 H8A 125.9
N2 C9 C8 106.5(6)
N2 C9 C10 111.5(5)
C8 C9 C10 140.9(6)
N3 C10 C11 121.3(7)
N3 C10 C9 115.3(5)
C11 C10 C9 123.4(7)
C12 C11 C10 118.8(8)
C12 C11 H11A 120.6
C10 C11 H11A 120.6
C13 C12 C11 120.0(7)
C13 C12 H12A 120.0
C11 C12 H12A 120.0
C12 C13 C14 118.7(8)
C12 C13 H13A 120.6
C14 C13 H13A 120.6
N3 C14 C13 123.2(8)
N3 C14 H14A 118.4
C13 C14 H14A 118.4
C16 C15 C22 125.4(6)
C16 C15 Ru1 72.0(3)
C22 C15 Ru1 112.3(4)
C16 C15 H15A 113.4
C22 C15 H15A 113.4
Ru1 C15 H15A 113.4
C15 C16 C17 123.3(6)
C15 C16 Ru1 70.7(3)
C17 C16 Ru1 113.6(4)
C15 C16 H16A 114.0
C17 C16 H16A 114.0
Ru1 C16 H16A 114.0
C18 C17 C16 116.1(6)
C18 C17 H17A 108.2
C16 C17 H17A 108.2
C18 C17 H17B 108.2
C16 C17 H17B 108.2
H17A C17 H17B 107.4
C17 C18 C19 113.6(6)
C17 C18 H18A 108.8
C19 C18 H18A 108.8
C17 C18 H18B 108.8
C19 C18 H18B 108.8
H18A C18 H18B 107.7
C20 C19 C18 122.2(6)
C20 C19 Ru1 71.4(3)
C18 C19 Ru1 112.5(4)
C20 C19 H19A 114.5
C18 C19 H19A 114.5
Ru1 C19 H19A 114.5
C19 C20 C21 122.4(6)
C19 C20 Ru1 72.0(3)
C21 C20 Ru1 112.5(4)
C19 C20 H20A 114.3
C21 C20 H20A 114.3
Ru1 C20 H20A 114.3
C20 C21 C22 114.8(5)
C20 C21 H21A 108.6
C22 C21 H21A 108.6
C20 C21 H21B 108.6
C22 C21 H21B 108.6
H21A C21 H21B 107.5
C15 C22 C21 112.6(6)
C15 C22 H22A 109.1
C21 C22 H22A 109.1
C15 C22 H22B 109.1
C21 C22 H22B 109.1
H22A C22 H22B 107.8
F3 B1 F2 109.5(7)
F3 B1 F4 110.0(8)
F2 B1 F4 111.1(9)
F3 B1 F1 109.7(7)
F2 B1 F1 111.0(7)
F4 B1 F1 105.5(6)

loop_
_geom_bond_atom_site_label_1
_geom_bond_atom_site_label_2
_geom_bond_distance
Ru1 N2 1.960(5)
Ru1 O1 2.131(4)
Ru1 C15 2.162(6)
Ru1 C16 2.180(6)
Ru1 N3 2.189(5)
Ru1 N1 2.192(5)
Ru1 C20 2.196(6)
Ru1 C19 2.204(6)
O1 H1B 0.7452
O1 H1C 0.7331
N1 C1 1.341(8)
N1 C5 1.378(8)
N2 C6 1.335(8)
N2 C9 1.359(8)
N3 C14 1.349(9)
N3 C10 1.362(9)
C1 C2 1.380(10)
C1 H1A 0.9300
C2 C3 1.359(13)
C2 H2A 0.9300
C3 C4 1.377(12)
C3 H3A 0.9300
C4 C5 1.394(10)
C4 H4A 0.9300
C5 C6 1.438(9)
C6 C7 1.414(9)
C7 C8 1.363(12)
C7 H7A 0.9300
C8 C9 1.409(10)
C8 H8A 0.9300
C9 C10 1.421(10)
C10 C11 1.402(9)
C11 C12 1.379(14)
C11 H11A 0.9300
C12 C13 1.368(15)
C12 H12A 0.9300
C13 C14 1.378(10)
C13 H13A 0.9300
C14 H14A 0.9300
C15 C16 1.388(10)
C15 C22 1.513(9)
C15 H15A 0.9800
C16 C17 1.522(10)
C16 H16A 0.9800
C17 C18 1.510(11)
C17 H17A 0.9700
C17 H17B 0.9700
C18 C19 1.530(9)
C18 H18A 0.9700
C18 H18B 0.9700
C19 C20 1.382(9)
C19 H19A 0.9800
C20 C21 1.515(9)
C20 H20A 0.9800
C21 C22 1.535(10)
C21 H21A 0.9700
C21 H21B 0.9700
C22 H22A 0.9700
C22 H22B 0.9700
F1 B1 1.408(9)
F2 B1 1.346(11)
F3 B1 1.339(9)
F4 B1 1.358(10)

loop_
_geom_torsion_atom_site_label_1
_geom_torsion_atom_site_label_2
_geom_torsion_atom_site_label_3
_geom_torsion_atom_site_label_4
_geom_torsion
N2 Ru1 N1 C1 174.3(6)
O1 Ru1 N1 C1 81.1(6)
C15 Ru1 N1 C1 -92.3(6)
C16 Ru1 N1 C1 -98.6(6)
N3 Ru1 N1 C1 150.5(5)
C20 Ru1 N1 C1 -11.4(6)
C19 Ru1 N1 C1 -3.9(6)
N2 Ru1 N1 C5 -2.4(4)
O1 Ru1 N1 C5 -95.6(4)
C15 Ru1 N1 C5 91.0(4)
C16 Ru1 N1 C5 84.6(4)
N3 Ru1 N1 C5 -26.3(6)
C20 Ru1 N1 C5 171.9(4)
C19 Ru1 N1 C5 179.3(4)
O1 Ru1 N2 C6 87.5(5)
C15 Ru1 N2 C6 -75.2(5)
C16 Ru1 N2 C6 -112.4(5)
N3 Ru1 N2 C6 169.6(5)
N1 Ru1 N2 C6 3.2(5)
C20 Ru1 N2 C6 -14.1(10)
C19 Ru1 N2 C6 178.2(6)
O1 Ru1 N2 C9 -88.2(5)
C15 Ru1 N2 C9 109.1(5)
C16 Ru1 N2 C9 72.0(5)
N3 Ru1 N2 C9 -6.1(5)
N1 Ru1 N2 C9 -172.5(5)
C20 Ru1 N2 C9 170.2(6)
C19 Ru1 N2 C9 2.6(10)
N2 Ru1 N3 C14 -170.3(6)
O1 Ru1 N3 C14 -76.3(6)
C15 Ru1 N3 C14 106.8(6)
C16 Ru1 N3 C14 92.5(6)
N1 Ru1 N3 C14 -146.3(5)
C20 Ru1 N3 C14 11.2(6)
C19 Ru1 N3 C14 12.3(6)
N2 Ru1 N3 C10 4.9(4)
O1 Ru1 N3 C10 98.8(4)
C15 Ru1 N3 C10 -78.1(5)
C16 Ru1 N3 C10 -92.3(4)
N1 Ru1 N3 C10 28.8(6)
C20 Ru1 N3 C10 -173.6(4)
C19 Ru1 N3 C10 -172.5(4)
C5 N1 C1 C2 -2.1(10)
Ru1 N1 C1 C2 -178.7(5)
N1 C1 C2 C3 0.8(12)
C1 C2 C3 C4 0.8(13)
C2 C3 C4 C5 -1.0(13)
C1 N1 C5 C4 1.8(9)
Ru1 N1 C5 C4 178.9(5)
C1 N1 C5 C6 -175.4(6)
Ru1 N1 C5 C6 1.7(7)
C3 C4 C5 N1 -0.3(11)
C3 C4 C5 C6 176.6(7)
C9 N2 C6 C7 -0.5(7)
Ru1 N2 C6 C7 -176.6(4)
C9 N2 C6 C5 173.0(5)
Ru1 N2 C6 C5 -3.2(7)
N1 C5 C6 N2 0.6(8)
C4 C5 C6 N2 -176.5(6)
N1 C5 C6 C7 171.0(8)
C4 C5 C6 C7 -6.0(13)
N2 C6 C7 C8 0.2(8)
C5 C6 C7 C8 -170.5(8)
C6 C7 C8 C9 0.1(8)
C6 N2 C9 C8 0.5(7)
Ru1 N2 C9 C8 176.7(4)
C6 N2 C9 C10 -170.1(5)
Ru1 N2 C9 C10 6.0(7)
C7 C8 C9 N2 -0.4(8)
C7 C8 C9 C10 165.8(8)
C14 N3 C10 C11 -5.4(9)
Ru1 N3 C10 C11 178.9(5)
C14 N3 C10 C9 172.1(6)
Ru1 N3 C10 C9 -3.5(7)
N2 C9 C10 N3 -0.9(8)
C8 C9 C10 N3 -166.6(8)
N2 C9 C10 C11 176.6(6)
C8 C9 C10 C11 10.9(13)
N3 C10 C11 C12 3.3(11)
C9 C10 C11 C12 -174.0(7)
C10 C11 C12 C13 -0.2(13)
C11 C12 C13 C14 -0.7(13)
C10 N3 C14 C13 4.6(10)
Ru1 N3 C14 C13 179.6(6)
C12 C13 C14 N3 -1.6(12)
N2 Ru1 C15 C16 -96.1(4)
O1 Ru1 C15 C16 166.9(6)
N3 Ru1 C15 C16 -23.6(4)
N1 Ru1 C15 C16 -170.5(4)
C20 Ru1 C15 C16 101.0(4)
C19 Ru1 C15 C16 67.1(4)
N2 Ru1 C15 C22 142.3(5)
O1 Ru1 C15 C22 45.3(10)
C16 Ru1 C15 C22 -121.6(7)
N3 Ru1 C15 C22 -145.2(5)
N1 Ru1 C15 C22 67.8(5)
C20 Ru1 C15 C22 -20.6(5)
C19 Ru1 C15 C22 -54.5(6)
C22 C15 C16 C17 -1.1(10)
Ru1 C15 C16 C17 -106.1(6)
C22 C15 C16 Ru1 105.0(6)
N2 Ru1 C16 C15 85.4(4)
O1 Ru1 C16 C15 -168.9(5)
N3 Ru1 C16 C15 158.2(4)
N1 Ru1 C16 C15 10.3(4)
C20 Ru1 C16 C15 -75.5(4)
C19 Ru1 C16 C15 -111.2(4)
N2 Ru1 C16 C17 -155.9(6)
O1 Ru1 C16 C17 -50.2(9)
C15 Ru1 C16 C17 118.8(7)
N3 Ru1 C16 C17 -83.0(6)
N1 Ru1 C16 C17 129.0(5)
C20 Ru1 C16 C17 43.2(6)
C19 Ru1 C16 C17 7.5(6)
C15 C16 C17 C18 84.3(9)
Ru1 C16 C17 C18 2.7(9)
C16 C17 C18 C19 -16.6(11)
C17 C18 C19 C20 -59.1(9)
C17 C18 C19 Ru1 22.5(8)
N2 Ru1 C19 C20 173.2(6)
O1 Ru1 C19 C20 -95.6(4)
C15 Ru1 C19 C20 67.2(4)
C16 Ru1 C19 C20 101.7(4)
N3 Ru1 C19 C20 -178.5(4)
N1 Ru1 C19 C20 -12.5(5)
N2 Ru1 C19 C18 55.2(10)
O1 Ru1 C19 C18 146.4(5)
C15 Ru1 C19 C18 -50.8(6)
C16 Ru1 C19 C18 -16.3(5)
N3 Ru1 C19 C18 63.5(5)
N1 Ru1 C19 C18 -130.5(5)
C20 Ru1 C19 C18 -118.0(7)
C18 C19 C20 C21 -0.3(9)
Ru1 C19 C20 C21 -105.7(6)
C18 C19 C20 Ru1 105.4(6)
N2 Ru1 C20 C19 -173.8(6)
O1 Ru1 C20 C19 84.6(4)
C15 Ru1 C20 C19 -111.2(4)
C16 Ru1 C20 C19 -74.7(4)
N3 Ru1 C20 C19 1.8(5)
N1 Ru1 C20 C19 169.5(4)
N2 Ru1 C20 C21 -55.4(9)
O1 Ru1 C20 C21 -156.9(5)
C15 Ru1 C20 C21 7.2(5)
C16 Ru1 C20 C21 43.7(5)
N3 Ru1 C20 C21 120.3(5)
N1 Ru1 C20 C21 -72.1(5)
C19 Ru1 C20 C21 118.4(7)
C19 C20 C21 C22 89.8(8)
Ru1 C20 C21 C22 7.4(8)
C16 C15 C22 C21 -52.7(9)
Ru1 C15 C22 C21 30.5(8)
C20 C21 C22 C15 -24.8(10)
